data_4068767
loop_
_publ_author_name
'Okazaki, Masaaki'
'Hayashi, Akito'
'Fu, Ching-Feng'
'Liu, Shiuh-Tzung'
'Ozawa, Fumiyuki'

_publ_section_title
;
 Synthesis, Structures, and Reactions of Dirhodium Complexes Bearing a
 1,2-Diphenyl-3,4-diphosphinidenecyclobutene Ligand (DPCB)
;
_journal_issue 3
_journal_name_full Organometallics
_journal_page_first 902
_journal_paper_doi 10.1021/om8010799
_journal_volume 28
_journal_year 2009
_chemical_absolute_configuration unk
_chemical_formula_sum 'C61 H80 O4 P2 Rh2'
_chemical_formula_weight 1145.01
_chemical_properties_physical air-sensitive
_space_group_IT_number 14
_symmetry_cell_setting monoclinic
_symmetry_Int_Tables_number 14
_symmetry_space_group_name_Hall '-P 2ybc'
_symmetry_space_group_name_H-M 'P 1 21/c 1'
_atom_sites_solution_hydrogens geom
_atom_sites_solution_primary direct
_atom_sites_solution_secondary difmap
_audit_creation_method SHELXL-97
_cell_angle_alpha 90.00
_cell_angle_beta 97.609(5)
_cell_angle_gamma 90.00
_cell_formula_units_Z 4
_cell_length_a 12.783(4)
_cell_length_b 23.929(7)
_cell_length_c 18.804(6)
_cell_measurement_reflns_used 16413
_cell_measurement_temperature 173(2)
_cell_measurement_theta_max 27.4835
_cell_measurement_theta_min 3.0043
_cell_volume 5701(3)
_computing_structure_refinement 'SHELXL-97 (Sheldrick, 1997)'
_computing_structure_solution 'SHELXS-97 (Sheldrick, 1990)'
_diffrn_ambient_temperature 173(2)
_diffrn_measured_fraction_theta_full 0.994
_diffrn_measured_fraction_theta_max 0.994
_diffrn_radiation_monochromator graphite
_diffrn_radiation_probe x-ray
_diffrn_radiation_type MoK\a
_diffrn_radiation_wavelength 0.71070
_diffrn_reflns_av_R_equivalents 0.0350
_diffrn_reflns_av_sigmaI/netI 0.0275
_diffrn_reflns_limit_h_max 16
_diffrn_reflns_limit_h_min -16
_diffrn_reflns_limit_k_max 31
_diffrn_reflns_limit_k_min -30
_diffrn_reflns_limit_l_max 24
_diffrn_reflns_limit_l_min -23
_diffrn_reflns_number 45351
_diffrn_reflns_theta_full 27.48
_diffrn_reflns_theta_max 27.48
_diffrn_reflns_theta_min 3.00
_diffrn_source 'fine-focus sealed tube'
_exptl_absorpt_coefficient_mu 0.679
_exptl_absorpt_correction_T_max 0.9733
_exptl_absorpt_correction_T_min 0.8761
_exptl_absorpt_correction_type numerical
_exptl_absorpt_process_details Higashi
_exptl_crystal_density_diffrn 1.334
_exptl_crystal_density_method 'not measured'
_exptl_crystal_F_000 2392
_exptl_crystal_size_max 0.20
_exptl_crystal_size_mid 0.10
_exptl_crystal_size_min 0.04
_refine_diff_density_max 1.371
_refine_diff_density_min -1.166
_refine_diff_density_rms 0.072
_refine_ls_extinction_method none
_refine_ls_goodness_of_fit_ref 1.068
_refine_ls_hydrogen_treatment constr
_refine_ls_matrix_type full
_refine_ls_number_parameters 673
_refine_ls_number_reflns 13005
_refine_ls_number_restraints 0
_refine_ls_restrained_S_all 1.068
_refine_ls_R_factor_all 0.0399
_refine_ls_R_factor_gt 0.0347
_refine_ls_shift/su_max 0.050
_refine_ls_shift/su_mean 0.002
_refine_ls_structure_factor_coef Fsqd
_refine_ls_weighting_details 'calc w=1/[\s^2^(Fo^2^)+(0.0391P)^2^+5.6466P] where P=(Fo^2^+2Fc^2^)/3'
_refine_ls_weighting_scheme calc
_refine_ls_wR_factor_gt 0.0811
_refine_ls_wR_factor_ref 0.0843
_reflns_number_gt 11886
_reflns_number_total 13005
_reflns_threshold_expression >2sigma(I)
_cod_data_source_file om8010799_si_001.cif
_cod_data_source_block complex9
_cod_original_sg_symbol_H-M 'P 21/c'
_cod_database_code 4068767

loop_
_symmetry_equiv_pos_as_xyz
'x, y, z'
'-x, y+1/2, -z+1/2'
'-x, -y, -z'
'x, -y-1/2, z-1/2'

loop_
_atom_site_label
_atom_site_type_symbol
_atom_site_fract_x
_atom_site_fract_y
_atom_site_fract_z
_atom_site_U_iso_or_equiv
_atom_site_adp_type
_atom_site_occupancy
_atom_site_symmetry_multiplicity
_atom_site_calc_flag
_atom_site_refinement_flags
_atom_site_disorder_assembly
_atom_site_disorder_group
Rh1 Rh 0.212153(13) 0.088634(7) 0.314945(9) 0.01752(5) Uani 1 1 d . . .
Rh2 Rh 0.068773(13) 0.174048(7) 0.289207(9) 0.01864(5) Uani 1 1 d . . .
P1 P 0.03589(4) 0.07752(2) 0.31043(3) 0.01529(11) Uani 1 1 d . . .
P2 P 0.17526(4) 0.11334(2) 0.18944(3) 0.01692(11) Uani 1 1 d . . .
C1 C 0.26315(18) 0.01933(11) 0.35191(13) 0.0268(5) Uani 1 1 d . . .
O1 O 0.29006(15) -0.02325(9) 0.37451(12) 0.0435(5) Uani 1 1 d . . .
C2 C 0.3350(2) 0.12950(11) 0.35257(16) 0.0341(6) Uani 1 1 d . . .
O2 O 0.40781(17) 0.15368(10) 0.37672(15) 0.0598(7) Uani 1 1 d . . .
C3 C 0.1487(2) 0.21404(11) 0.36330(14) 0.0300(5) Uani 1 1 d . . .
O3 O 0.18904(17) 0.23789(10) 0.41180(12) 0.0501(6) Uani 1 1 d . . .
C4 C -0.0251(2) 0.23336(10) 0.25546(13) 0.0276(5) Uani 1 1 d . . .
O4 O -0.07955(18) 0.26858(9) 0.23459(12) 0.0479(5) Uani 1 1 d . . .
C5 C -0.02097(16) 0.10651(9) 0.22939(11) 0.0168(4) Uani 1 1 d . . .
C6 C -0.11852(16) 0.11687(9) 0.17663(11) 0.0165(4) Uani 1 1 d . . .
C7 C -0.05920(16) 0.12876(9) 0.12214(11) 0.0173(4) Uani 1 1 d . . .
C8 C 0.04219(16) 0.11879(9) 0.17063(11) 0.0164(4) Uani 1 1 d . . .
C9 C -0.22884(17) 0.11697(9) 0.18934(11) 0.0187(4) Uani 1 1 d . . .
C10 C -0.25254(19) 0.13076(10) 0.25758(12) 0.0252(5) Uani 1 1 d . . .
H1 H -0.1970 0.1394 0.2947 0.030 Uiso 1 1 calc R . .
C11 C -0.3557(2) 0.13197(12) 0.27171(13) 0.0323(6) Uani 1 1 d . . .
H2 H -0.3707 0.1420 0.3182 0.039 Uiso 1 1 calc R . .
C12 C -0.4377(2) 0.11862(13) 0.21829(15) 0.0351(6) Uani 1 1 d . . .
H3 H -0.5087 0.1195 0.2281 0.042 Uiso 1 1 calc R . .
C13 C -0.41515(19) 0.10404(12) 0.15049(14) 0.0308(5) Uani 1 1 d . . .
H4 H -0.4709 0.0945 0.1140 0.037 Uiso 1 1 calc R . .
C14 C -0.31166(18) 0.10340(10) 0.13581(12) 0.0231(5) Uani 1 1 d . . .
H5 H -0.2969 0.0937 0.0892 0.028 Uiso 1 1 calc R . .
C15 C -0.07985(17) 0.14904(9) 0.04867(11) 0.0192(4) Uani 1 1 d . . .
C16 C -0.00234(19) 0.14443(10) 0.00298(12) 0.0242(5) Uani 1 1 d . . .
H6 H 0.0644 0.1287 0.0203 0.029 Uiso 1 1 calc R . .
C17 C -0.0225(2) 0.16275(12) -0.06753(13) 0.0330(6) Uani 1 1 d . . .
H7 H 0.0306 0.1593 -0.0981 0.040 Uiso 1 1 calc R . .
C18 C -0.1185(2) 0.18579(12) -0.09353(14) 0.0378(6) Uani 1 1 d . . .
H8 H -0.1323 0.1973 -0.1422 0.045 Uiso 1 1 calc R . .
C19 C -0.1949(2) 0.19214(13) -0.04846(15) 0.0390(6) Uani 1 1 d . . .
H9 H -0.2606 0.2090 -0.0659 0.047 Uiso 1 1 calc R . .
C20 C -0.1759(2) 0.17395(11) 0.02183(13) 0.0287(5) Uani 1 1 d . . .
H10 H -0.2289 0.1784 0.0523 0.034 Uiso 1 1 calc R . .
C21 C -0.06623(16) 0.03890(8) 0.34964(11) 0.0155(4) Uani 1 1 d . . .
C22 C -0.10843(16) 0.05867(9) 0.41166(11) 0.0170(4) Uani 1 1 d . . .
C23 C -0.20821(17) 0.03940(9) 0.42181(11) 0.0196(4) Uani 1 1 d . . .
H11 H -0.2376 0.0524 0.4626 0.024 Uiso 1 1 calc R . .
C24 C -0.26742(17) 0.00236(10) 0.37580(12) 0.0207(4) Uani 1 1 d . . .
C25 C -0.21811(17) -0.02075(9) 0.32122(12) 0.0217(4) Uani 1 1 d . . .
H12 H -0.2553 -0.0481 0.2912 0.026 Uiso 1 1 calc R . .
C26 C -0.11705(16) -0.00595(9) 0.30816(11) 0.0173(4) Uani 1 1 d . . .
C27 C -0.05390(17) 0.09957(9) 0.46924(11) 0.0192(4) Uani 1 1 d . . .
C28 C -0.08067(19) 0.16043(10) 0.44720(12) 0.0241(5) Uani 1 1 d . . .
H13 H -0.0472 0.1858 0.4844 0.036 Uiso 1 1 calc R . .
H14 H -0.1574 0.1657 0.4416 0.036 Uiso 1 1 calc R . .
H15 H -0.0545 0.1686 0.4016 0.036 Uiso 1 1 calc R . .
C29 C 0.06626(18) 0.09053(10) 0.48446(12) 0.0243(5) Uani 1 1 d . . .
H16 H 0.0982 0.0983 0.4409 0.036 Uiso 1 1 calc R . .
H17 H 0.0808 0.0518 0.4994 0.036 Uiso 1 1 calc R . .
H18 H 0.0963 0.1158 0.5228 0.036 Uiso 1 1 calc R . .
C30 C -0.0941(2) 0.08988(11) 0.54206(12) 0.0262(5) Uani 1 1 d . . .
H19 H -0.0865 0.0503 0.5551 0.039 Uiso 1 1 calc R . .
H20 H -0.1686 0.1006 0.5384 0.039 Uiso 1 1 calc R . .
H21 H -0.0527 0.1126 0.5790 0.039 Uiso 1 1 calc R . .
C31 C -0.37692(18) -0.01691(10) 0.38964(13) 0.0260(5) Uani 1 1 d . . .
C32 C -0.4400(2) 0.03154(12) 0.41618(18) 0.0401(7) Uani 1 1 d . . .
H22 H -0.4021 0.0464 0.4609 0.060 Uiso 1 1 calc R . .
H23 H -0.5096 0.0181 0.4248 0.060 Uiso 1 1 calc R . .
H24 H -0.4485 0.0611 0.3798 0.060 Uiso 1 1 calc R . .
C33 C -0.3622(2) -0.06208(12) 0.44799(17) 0.0393(7) Uani 1 1 d . . .
H25 H -0.3224 -0.0935 0.4315 0.059 Uiso 1 1 calc R . .
H26 H -0.4314 -0.0752 0.4579 0.059 Uiso 1 1 calc R . .
H27 H -0.3233 -0.0464 0.4919 0.059 Uiso 1 1 calc R . .
C34 C -0.4404(2) -0.04132(19) 0.32195(17) 0.0608(11) Uani 1 1 d . . .
H28 H -0.4483 -0.0130 0.2840 0.091 Uiso 1 1 calc R . .
H29 H -0.5102 -0.0528 0.3326 0.091 Uiso 1 1 calc R . .
H30 H -0.4031 -0.0738 0.3059 0.091 Uiso 1 1 calc R . .
C35 C -0.07291(17) -0.04339(9) 0.25120(11) 0.0192(4) Uani 1 1 d . . .
C36 C -0.1023(2) -0.10500(10) 0.26441(13) 0.0261(5) Uani 1 1 d . . .
H31 H -0.1792 -0.1094 0.2554 0.039 Uiso 1 1 calc R . .
H32 H -0.0772 -0.1152 0.3142 0.039 Uiso 1 1 calc R . .
H33 H -0.0693 -0.1294 0.2320 0.039 Uiso 1 1 calc R . .
C37 C -0.1223(2) -0.02677(10) 0.17516(12) 0.0250(5) Uani 1 1 d . . .
H34 H -0.0960 0.0101 0.1633 0.038 Uiso 1 1 calc R . .
H35 H -0.1993 -0.0254 0.1730 0.038 Uiso 1 1 calc R . .
H36 H -0.1032 -0.0544 0.1407 0.038 Uiso 1 1 calc R . .
C38 C 0.04780(18) -0.04379(10) 0.25494(13) 0.0262(5) Uani 1 1 d . . .
H37 H 0.0690 -0.0734 0.2238 0.039 Uiso 1 1 calc R . .
H38 H 0.0797 -0.0506 0.3045 0.039 Uiso 1 1 calc R . .
H39 H 0.0717 -0.0076 0.2389 0.039 Uiso 1 1 calc R . .
C39 C 0.24388(17) 0.12649(10) 0.11020(11) 0.0206(4) Uani 1 1 d . . .
C40 C 0.28032(18) 0.18054(11) 0.09243(12) 0.0246(5) Uani 1 1 d . . .
C41 C 0.33649(19) 0.18553(12) 0.03411(13) 0.0307(6) Uani 1 1 d . . .
H40 H 0.3618 0.2214 0.0231 0.037 Uiso 1 1 calc R . .
C42 C 0.35710(18) 0.14113(13) -0.00816(12) 0.0323(6) Uani 1 1 d . A .
C43 C 0.31997(19) 0.08910(12) 0.00930(13) 0.0315(6) Uani 1 1 d . . .
H41 H 0.3323 0.0583 -0.0204 0.038 Uiso 1 1 calc R . .
C44 C 0.26563(17) 0.07909(10) 0.06781(12) 0.0233(5) Uani 1 1 d . . .
C45 C 0.2604(2) 0.23572(11) 0.13230(14) 0.0326(6) Uani 1 1 d . . .
C46 C 0.1421(2) 0.24931(11) 0.12121(15) 0.0353(6) Uani 1 1 d . . .
H42 H 0.1029 0.2184 0.1394 0.053 Uiso 1 1 calc R . .
H43 H 0.1183 0.2546 0.0699 0.053 Uiso 1 1 calc R . .
H44 H 0.1296 0.2836 0.1472 0.053 Uiso 1 1 calc R . .
C47 C 0.3071(2) 0.23240(13) 0.21167(15) 0.0411(7) Uani 1 1 d . . .
H45 H 0.2928 0.2674 0.2358 0.062 Uiso 1 1 calc R . .
H46 H 0.3835 0.2265 0.2154 0.062 Uiso 1 1 calc R . .
H47 H 0.2747 0.2012 0.2345 0.062 Uiso 1 1 calc R . .
C48 C 0.3135(3) 0.28708(14) 0.10224(18) 0.0515(8) Uani 1 1 d . . .
H48 H 0.2840 0.2929 0.0520 0.077 Uiso 1 1 calc R . .
H49 H 0.3897 0.2806 0.1054 0.077 Uiso 1 1 calc R . .
H50 H 0.3004 0.3203 0.1303 0.077 Uiso 1 1 calc R . .
C49 C 0.4200(2) 0.14781(15) -0.07180(13) 0.0388(7) Uani 1 1 d . . .
C50 C 0.5155(4) 0.1139(2) -0.0618(3) 0.0408(13) Uani 0.656(5) 1 d P A 1
H51 H 0.4965 0.0745 -0.0574 0.061 Uiso 0.656(5) 1 calc PR A 1
H52 H 0.5603 0.1259 -0.0181 0.061 Uiso 0.656(5) 1 calc PR A 1
H53 H 0.5539 0.1186 -0.1032 0.061 Uiso 0.656(5) 1 calc PR A 1
C51 C 0.5294(6) 0.1550(4) -0.0456(4) 0.034(2) Uani 0.344(5) 1 d P A 2
H54 H 0.5706 0.1548 -0.0860 0.051 Uiso 0.344(5) 1 calc PR A 2
H55 H 0.5531 0.1245 -0.0127 0.051 Uiso 0.344(5) 1 calc PR A 2
H56 H 0.5396 0.1908 -0.0202 0.051 Uiso 0.344(5) 1 calc PR A 2
C52 C 0.4591(4) 0.21303(18) -0.0781(2) 0.0362(11) Uani 0.656(5) 1 d P A 1
H57 H 0.4988 0.2166 -0.1190 0.054 Uiso 0.656(5) 1 calc PR A 1
H58 H 0.5044 0.2235 -0.0340 0.054 Uiso 0.656(5) 1 calc PR A 1
H59 H 0.3974 0.2377 -0.0850 0.054 Uiso 0.656(5) 1 calc PR A 1
C53 C 0.3647(8) 0.1757(6) -0.1282(5) 0.057(4) Uani 0.344(5) 1 d P A 2
H60 H 0.3534 0.2145 -0.1143 0.086 Uiso 0.344(5) 1 calc PR A 2
H61 H 0.2963 0.1575 -0.1417 0.086 Uiso 0.344(5) 1 calc PR A 2
H62 H 0.4048 0.1752 -0.1692 0.086 Uiso 0.344(5) 1 calc PR A 2
C54 C 0.3485(4) 0.1381(2) -0.1400(2) 0.0348(11) Uani 0.656(5) 1 d P A 1
H63 H 0.2889 0.1641 -0.1430 0.052 Uiso 0.656(5) 1 calc PR A 1
H64 H 0.3222 0.0996 -0.1411 0.052 Uiso 0.656(5) 1 calc PR A 1
H65 H 0.3876 0.1442 -0.1808 0.052 Uiso 0.656(5) 1 calc PR A 1
C55 C 0.4310(7) 0.0784(4) -0.1108(5) 0.041(2) Uani 0.344(5) 1 d P A 2
H66 H 0.3606 0.0648 -0.1300 0.062 Uiso 0.344(5) 1 calc PR A 2
H67 H 0.4634 0.0527 -0.0738 0.062 Uiso 0.344(5) 1 calc PR A 2
H68 H 0.4751 0.0806 -0.1496 0.062 Uiso 0.344(5) 1 calc PR A 2
C56 C 0.2364(2) 0.01726(10) 0.08146(13) 0.0276(5) Uani 1 1 d . . .
C57 C 0.2692(3) -0.02237(13) 0.02347(15) 0.0418(7) Uani 1 1 d . . .
H69 H 0.2495 -0.0608 0.0339 0.063 Uiso 1 1 calc R . .
H70 H 0.3457 -0.0202 0.0234 0.063 Uiso 1 1 calc R . .
H71 H 0.2332 -0.0113 -0.0237 0.063 Uiso 1 1 calc R . .
C58 C 0.1161(2) 0.00807(11) 0.07729(16) 0.0358(6) Uani 1 1 d . . .
H72 H 0.0811 0.0214 0.0309 0.054 Uiso 1 1 calc R . .
H73 H 0.0893 0.0289 0.1160 0.054 Uiso 1 1 calc R . .
H74 H 0.1016 -0.0318 0.0824 0.054 Uiso 1 1 calc R . .
C59 C 0.2952(2) -0.00381(12) 0.15316(14) 0.0384(6) Uani 1 1 d . . .
H75 H 0.2748 0.0188 0.1926 0.058 Uiso 1 1 calc R . .
H76 H 0.3715 -0.0007 0.1524 0.058 Uiso 1 1 calc R . .
H77 H 0.2767 -0.0430 0.1602 0.058 Uiso 1 1 calc R . .
C60 C 0.6185(4) 0.1692(2) 0.5198(4) 0.110(2) Uani 1 1 d . . .
H78 H 0.6332 0.1311 0.5373 0.165 Uiso 1 1 calc R . .
H79 H 0.6449 0.1741 0.4736 0.165 Uiso 1 1 calc R . .
H80 H 0.5422 0.1759 0.5137 0.165 Uiso 1 1 calc R . .
C61 C 0.6683(4) 0.2071(2) 0.5690(3) 0.0824(13) Uani 1 1 d . . .
H81 H 0.7455 0.2023 0.5711 0.099 Uiso 1 1 calc R . .
H82 H 0.6507 0.2454 0.5514 0.099 Uiso 1 1 calc R . .
C62 C 0.6420(5) 0.2022(6) 0.6375(4) 0.258(8) Uani 1 1 d . . .
H83 H 0.6228 0.2418 0.6441 0.309 Uiso 1 1 calc R . .
H84 H 0.5731 0.1835 0.6248 0.309 Uiso 1 1 calc R . .
C63 C 0.6557(7) 0.1898(6) 0.6976(4) 0.259(8) Uani 1 1 d . . .
H85 H 0.7304 0.2015 0.7078 0.311 Uiso 1 1 calc R . .
H86 H 0.6601 0.1488 0.6907 0.311 Uiso 1 1 calc R . .
C64 C 0.6352(6) 0.1890(5) 0.7623(3) 0.206(6) Uani 1 1 d . . .
H87 H 0.6664 0.2220 0.7877 0.309 Uiso 1 1 calc R . .
H88 H 0.6650 0.1551 0.7862 0.309 Uiso 1 1 calc R . .
H89 H 0.5586 0.1894 0.7624 0.309 Uiso 1 1 calc R . .

loop_
_atom_site_aniso_label
_atom_site_aniso_U_11
_atom_site_aniso_U_22
_atom_site_aniso_U_33
_atom_site_aniso_U_23
_atom_site_aniso_U_13
_atom_site_aniso_U_12
Rh1 0.01178(8) 0.02239(9) 0.01803(8) -0.00149(6) 0.00059(6) -0.00112(6)
Rh2 0.01802(9) 0.01755(9) 0.02004(9) -0.00127(6) 0.00135(6) -0.00296(6)
P1 0.0122(2) 0.0189(3) 0.0146(2) -0.00048(19) 0.00158(19) -0.00052(19)
P2 0.0137(2) 0.0206(3) 0.0169(2) -0.0022(2) 0.00377(19) -0.0014(2)
C1 0.0145(11) 0.0332(13) 0.0315(12) 0.0033(10) -0.0014(9) -0.0023(9)
O1 0.0242(10) 0.0386(11) 0.0649(14) 0.0198(10) -0.0045(9) 0.0000(8)
C2 0.0236(13) 0.0310(13) 0.0453(15) -0.0023(11) -0.0037(11) 0.0022(10)
O2 0.0294(11) 0.0451(13) 0.096(2) -0.0103(13) -0.0230(12) -0.0099(10)
C3 0.0261(12) 0.0281(12) 0.0361(13) -0.0053(10) 0.0054(10) -0.0030(10)
O3 0.0465(13) 0.0525(13) 0.0476(12) -0.0268(11) -0.0076(10) -0.0082(10)
C4 0.0313(13) 0.0270(12) 0.0253(11) -0.0023(9) 0.0066(10) 0.0020(10)
O4 0.0526(13) 0.0434(12) 0.0477(12) 0.0036(10) 0.0065(10) 0.0224(10)
C5 0.0149(10) 0.0201(10) 0.0155(9) -0.0010(8) 0.0027(8) -0.0010(8)
C6 0.0155(10) 0.0172(10) 0.0164(9) -0.0018(7) 0.0009(8) 0.0011(8)
C7 0.0167(10) 0.0177(10) 0.0178(10) -0.0009(8) 0.0028(8) -0.0002(8)
C8 0.0173(10) 0.0165(10) 0.0159(9) -0.0019(7) 0.0045(8) -0.0007(8)
C9 0.0173(10) 0.0193(10) 0.0195(10) 0.0022(8) 0.0024(8) 0.0029(8)
C10 0.0215(11) 0.0337(13) 0.0201(10) 0.0008(9) 0.0021(9) 0.0046(9)
C11 0.0285(13) 0.0478(16) 0.0224(11) 0.0021(11) 0.0106(10) 0.0095(11)
C12 0.0182(12) 0.0524(17) 0.0363(14) 0.0085(12) 0.0094(10) 0.0069(11)
C13 0.0157(11) 0.0461(15) 0.0296(12) 0.0045(11) -0.0015(9) -0.0011(10)
C14 0.0192(11) 0.0292(12) 0.0207(10) -0.0005(9) 0.0022(9) 0.0004(9)
C15 0.0205(11) 0.0186(10) 0.0184(10) 0.0009(8) 0.0020(8) -0.0032(8)
C16 0.0225(11) 0.0293(12) 0.0212(11) 0.0008(9) 0.0041(9) -0.0020(9)
C17 0.0369(15) 0.0420(15) 0.0214(11) 0.0035(10) 0.0089(10) -0.0052(12)
C18 0.0431(16) 0.0457(16) 0.0237(12) 0.0143(11) 0.0013(11) -0.0059(13)
C19 0.0335(15) 0.0481(17) 0.0336(14) 0.0193(12) -0.0020(11) 0.0030(13)
C20 0.0241(12) 0.0346(13) 0.0276(12) 0.0103(10) 0.0040(10) 0.0017(10)
C21 0.0132(9) 0.0164(9) 0.0165(9) 0.0026(7) 0.0010(7) 0.0008(7)
C22 0.0171(10) 0.0181(10) 0.0153(9) 0.0007(8) 0.0001(8) 0.0015(8)
C23 0.0173(10) 0.0239(11) 0.0181(10) -0.0012(8) 0.0042(8) 0.0006(8)
C24 0.0149(10) 0.0250(11) 0.0224(10) 0.0015(9) 0.0026(8) -0.0016(8)
C25 0.0183(11) 0.0231(11) 0.0236(11) -0.0037(9) 0.0023(8) -0.0029(9)
C26 0.0172(10) 0.0179(10) 0.0164(9) 0.0003(8) 0.0008(8) 0.0000(8)
C27 0.0184(10) 0.0236(11) 0.0155(9) -0.0022(8) 0.0019(8) -0.0017(8)
C28 0.0273(12) 0.0225(11) 0.0230(11) -0.0038(9) 0.0050(9) -0.0005(9)
C29 0.0178(11) 0.0355(13) 0.0182(10) -0.0048(9) -0.0022(8) -0.0006(9)
C30 0.0270(12) 0.0371(13) 0.0147(10) -0.0020(9) 0.0037(9) -0.0055(10)
C31 0.0178(11) 0.0320(13) 0.0297(12) -0.0054(10) 0.0082(9) -0.0064(9)
C32 0.0203(13) 0.0364(15) 0.067(2) 0.0025(14) 0.0176(13) 0.0008(11)
C33 0.0333(15) 0.0315(14) 0.0574(18) 0.0057(13) 0.0219(13) -0.0060(11)
C34 0.0241(15) 0.117(3) 0.0425(17) -0.0284(19) 0.0102(13) -0.0299(18)
C35 0.0200(11) 0.0191(10) 0.0190(10) -0.0033(8) 0.0042(8) -0.0015(8)
C36 0.0302(13) 0.0200(11) 0.0284(12) -0.0023(9) 0.0048(10) -0.0004(9)
C37 0.0323(13) 0.0236(11) 0.0186(10) -0.0037(8) 0.0013(9) 0.0016(9)
C38 0.0211(11) 0.0275(12) 0.0306(12) -0.0100(10) 0.0055(9) 0.0007(9)
C39 0.0135(10) 0.0308(12) 0.0175(10) 0.0001(8) 0.0021(8) 0.0004(9)
C40 0.0160(11) 0.0364(13) 0.0212(11) 0.0040(9) 0.0015(8) -0.0044(9)
C41 0.0173(11) 0.0499(16) 0.0248(12) 0.0110(11) 0.0028(9) -0.0035(10)
C42 0.0114(10) 0.0684(19) 0.0171(10) 0.0081(11) 0.0020(8) 0.0044(11)
C43 0.0173(11) 0.0574(17) 0.0195(11) -0.0047(11) 0.0018(9) 0.0087(11)
C44 0.0143(10) 0.0372(13) 0.0178(10) -0.0041(9) 0.0001(8) 0.0051(9)
C45 0.0403(15) 0.0281(13) 0.0307(13) 0.0018(10) 0.0099(11) -0.0150(11)
C46 0.0463(16) 0.0203(12) 0.0417(15) 0.0023(10) 0.0149(12) -0.0002(11)
C47 0.0493(17) 0.0438(16) 0.0308(13) -0.0056(12) 0.0077(12) -0.0250(14)
C48 0.068(2) 0.0416(17) 0.0471(17) 0.0014(14) 0.0168(16) -0.0289(16)
C49 0.0195(12) 0.080(2) 0.0184(11) 0.0066(12) 0.0072(9) -0.0004(13)
C50 0.032(2) 0.053(3) 0.042(2) 0.012(2) 0.0199(19) 0.012(2)
C51 0.020(4) 0.061(6) 0.023(3) -0.009(4) 0.012(3) -0.015(4)
C52 0.041(2) 0.035(2) 0.037(2) -0.0028(17) 0.0218(19) -0.0088(18)
C53 0.042(6) 0.107(11) 0.027(4) 0.022(6) 0.020(4) 0.028(6)
C54 0.042(3) 0.041(3) 0.0219(19) -0.0010(18) 0.0065(17) -0.011(2)
C55 0.038(5) 0.057(6) 0.035(4) -0.019(4) 0.024(4) -0.014(4)
C56 0.0309(13) 0.0284(12) 0.0241(11) -0.0074(9) 0.0050(10) 0.0080(10)
C57 0.0521(18) 0.0429(16) 0.0305(14) -0.0144(12) 0.0059(12) 0.0162(14)
C58 0.0340(14) 0.0258(13) 0.0484(16) -0.0118(11) 0.0086(12) -0.0041(11)
C59 0.0522(17) 0.0326(14) 0.0294(13) -0.0024(11) 0.0020(12) 0.0186(13)
C60 0.055(3) 0.112(4) 0.158(6) -0.060(4) -0.005(3) 0.000(3)
C61 0.097(4) 0.062(3) 0.086(3) -0.011(2) 0.003(3) -0.001(2)
C62 0.060(4) 0.63(2) 0.083(4) 0.118(9) 0.022(3) 0.099(8)
C63 0.141(7) 0.53(2) 0.097(6) 0.054(10) -0.018(5) -0.168(11)
C64 0.106(5) 0.444(17) 0.066(4) 0.034(7) 0.002(4) -0.102(8)

loop_
_atom_type_symbol
_atom_type_description
_atom_type_scat_dispersion_real
_atom_type_scat_dispersion_imag
_atom_type_scat_source
C C 0.0033 0.0016 'International Tables Vol C Tables 4.2.6.8 and 6.1.1.4'
H H 0.0000 0.0000 'International Tables Vol C Tables 4.2.6.8 and 6.1.1.4'
O O 0.0106 0.0060 'International Tables Vol C Tables 4.2.6.8 and 6.1.1.4'
P P 0.1023 0.0942 'International Tables Vol C Tables 4.2.6.8 and 6.1.1.4'
Rh Rh -1.1178 0.9187 'International Tables Vol C Tables 4.2.6.8 and 6.1.1.4'

loop_
_geom_angle_atom_site_label_1
_geom_angle_atom_site_label_2
_geom_angle_atom_site_label_3
_geom_angle
C1 Rh1 C2 95.00(11)
C1 Rh1 P1 101.84(7)
C2 Rh1 P1 147.50(8)
C1 Rh1 P2 126.12(8)
C2 Rh1 P2 106.36(9)
P1 Rh1 P2 85.84(2)
C1 Rh1 Rh2 155.81(7)
C2 Rh1 Rh2 100.46(8)
P1 Rh1 Rh2 56.07(2)
P2 Rh1 Rh2 66.829(15)
C3 Rh2 C4 97.10(11)
C3 Rh2 C5 161.55(10)
C4 Rh2 C5 96.53(10)
C3 Rh2 P1 117.33(8)
C4 Rh2 P1 131.02(8)
C5 Rh2 P1 44.37(6)
C3 Rh2 C8 154.26(9)
C4 Rh2 C8 95.09(9)
C5 Rh2 C8 35.03(7)
P1 Rh2 C8 69.06(5)
C3 Rh2 Rh1 87.93(8)
C4 Rh2 Rh1 170.49(7)
C5 Rh2 Rh1 80.45(6)
P1 Rh2 Rh1 51.63(2)
C8 Rh2 Rh1 77.23(5)
C3 Rh2 P2 119.15(8)
C4 Rh2 P2 119.49(7)
C5 Rh2 P2 63.43(6)
P1 Rh2 P2 74.21(2)
C8 Rh2 P2 35.92(5)
Rh1 Rh2 P2 51.099(18)
C5 P1 C21 108.40(10)
C5 P1 Rh1 106.52(7)
C21 P1 Rh1 143.56(7)
C5 P1 Rh2 62.08(7)
C21 P1 Rh2 134.82(7)
Rh1 P1 Rh2 72.301(16)
C8 P2 C39 112.81(10)
C8 P2 Rh1 106.44(7)
C39 P2 Rh1 140.74(7)
C8 P2 Rh2 62.99(7)
C39 P2 Rh2 139.38(8)
Rh1 P2 Rh2 62.07(2)
O1 C1 Rh1 177.3(2)
O2 C2 Rh1 178.3(3)
O3 C3 Rh2 173.4(2)
O4 C4 Rh2 178.8(2)
C8 C5 C6 87.80(16)
C8 C5 P1 121.71(15)
C6 C5 P1 148.59(16)
C8 C5 Rh2 86.38(12)
C6 C5 Rh2 123.02(15)
P1 C5 Rh2 73.55(8)
C7 C6 C9 139.2(2)
C7 C6 C5 91.98(17)
C9 C6 C5 128.66(18)
C6 C7 C15 136.4(2)
C6 C7 C8 91.79(17)
C15 C7 C8 131.53(19)
C5 C8 C7 88.43(16)
C5 C8 P2 117.37(15)
C7 C8 P2 154.16(16)
C5 C8 Rh2 58.59(10)
C7 C8 Rh2 116.64(13)
P2 C8 Rh2 81.10(8)
C10 C9 C14 118.7(2)
C10 C9 C6 118.8(2)
C14 C9 C6 122.45(19)
C11 C10 C9 120.7(2)
C11 C10 H1 119.6
C9 C10 H1 119.6
C10 C11 C12 120.3(2)
C10 C11 H2 119.8
C12 C11 H2 119.8
C13 C12 C11 119.5(2)
C13 C12 H3 120.2
C11 C12 H3 120.2
C14 C13 C12 120.4(2)
C14 C13 H4 119.8
C12 C13 H4 119.8
C13 C14 C9 120.3(2)
C13 C14 H5 119.8
C9 C14 H5 119.8
C20 C15 C16 118.1(2)
C20 C15 C7 121.7(2)
C16 C15 C7 120.2(2)
C17 C16 C15 120.3(2)
C17 C16 H6 119.8
C15 C16 H6 119.8
C18 C17 C16 120.7(2)
C18 C17 H7 119.7
C16 C17 H7 119.7
C17 C18 C19 119.7(2)
C17 C18 H8 120.2
C19 C18 H8 120.2
C20 C19 C18 120.1(3)
C20 C19 H9 119.9
C18 C19 H9 119.9
C19 C20 C15 121.0(2)
C19 C20 H10 119.5
C15 C20 H10 119.5
C22 C21 C26 120.00(18)
C22 C21 P1 121.85(16)
C26 C21 P1 117.07(15)
C23 C22 C21 116.98(19)
C23 C22 C27 116.57(18)
C21 C22 C27 126.45(19)
C24 C23 C22 124.0(2)
C24 C23 H11 118.0
C22 C23 H11 118.0
C25 C24 C23 116.8(2)
C25 C24 C31 121.4(2)
C23 C24 C31 121.5(2)
C24 C25 C26 123.5(2)
C24 C25 H12 118.3
C26 C25 H12 118.3
C25 C26 C21 117.35(19)
C25 C26 C35 113.82(18)
C21 C26 C35 128.78(18)
C28 C27 C29 111.31(19)
C28 C27 C30 107.03(18)
C29 C27 C30 104.78(18)
C28 C27 C22 110.18(17)
C29 C27 C22 112.65(18)
C30 C27 C22 110.63(18)
C27 C28 H13 109.5
C27 C28 H14 109.5
H13 C28 H14 109.5
C27 C28 H15 109.5
H13 C28 H15 109.5
H14 C28 H15 109.5
C27 C29 H16 109.5
C27 C29 H17 109.5
H16 C29 H17 109.5
C27 C29 H18 109.5
H16 C29 H18 109.5
H17 C29 H18 109.5
C27 C30 H19 109.5
C27 C30 H20 109.5
H19 C30 H20 109.5
C27 C30 H21 109.5
H19 C30 H21 109.5
H20 C30 H21 109.5
C24 C31 C34 111.7(2)
C24 C31 C32 111.1(2)
C34 C31 C32 108.4(2)
C24 C31 C33 107.8(2)
C34 C31 C33 109.1(3)
C32 C31 C33 108.7(2)
C31 C32 H22 109.5
C31 C32 H23 109.5
H22 C32 H23 109.5
C31 C32 H24 109.5
H22 C32 H24 109.5
H23 C32 H24 109.5
C31 C33 H25 109.5
C31 C33 H26 109.5
H25 C33 H26 109.5
C31 C33 H27 109.5
H25 C33 H27 109.5
H26 C33 H27 109.5
C31 C34 H28 109.5
C31 C34 H29 109.5
H28 C34 H29 109.5
C31 C34 H30 109.5
H28 C34 H30 109.5
H29 C34 H30 109.5
C38 C35 C37 109.34(18)
C38 C35 C36 104.52(18)
C37 C35 C36 108.46(18)
C38 C35 C26 115.16(18)
C37 C35 C26 110.42(18)
C36 C35 C26 108.61(17)
C35 C36 H31 109.5
C35 C36 H32 109.5
H31 C36 H32 109.5
C35 C36 H33 109.5
H31 C36 H33 109.5
H32 C36 H33 109.5
C35 C37 H34 109.5
C35 C37 H35 109.5
H34 C37 H35 109.5
C35 C37 H36 109.5
H34 C37 H36 109.5
H35 C37 H36 109.5
C35 C38 H37 109.5
C35 C38 H38 109.5
H37 C38 H38 109.5
C35 C38 H39 109.5
H37 C38 H39 109.5
H38 C38 H39 109.5
C40 C39 C44 119.5(2)
C40 C39 P2 123.04(17)
C44 C39 P2 117.36(17)
C41 C40 C39 118.6(2)
C41 C40 C45 116.2(2)
C39 C40 C45 125.2(2)
C42 C41 C40 123.2(3)
C42 C41 H40 118.4
C40 C41 H40 118.4
C41 C42 C43 117.4(2)
C41 C42 C49 122.1(3)
C43 C42 C49 120.6(3)
C42 C43 C44 124.2(2)
C42 C43 H41 117.9
C44 C43 H41 117.9
C43 C44 C39 117.1(2)
C43 C44 C56 116.6(2)
C39 C44 C56 126.3(2)
C46 C45 C47 113.1(2)
C46 C45 C48 104.7(2)
C47 C45 C48 105.3(2)
C46 C45 C40 109.6(2)
C47 C45 C40 110.9(2)
C48 C45 C40 113.0(2)
C45 C46 H42 109.5
C45 C46 H43 109.5
H42 C46 H43 109.5
C45 C46 H44 109.5
H42 C46 H44 109.5
H43 C46 H44 109.5
C45 C47 H45 109.5
C45 C47 H46 109.5
H45 C47 H46 109.5
C45 C47 H47 109.5
H45 C47 H47 109.5
H46 C47 H47 109.5
C45 C48 H48 109.5
C45 C48 H49 109.5
H48 C48 H49 109.5
C45 C48 H50 109.5
H48 C48 H50 109.5
H49 C48 H50 109.5
C53 C49 C51 126.0(7)
C53 C49 C50 135.2(5)
C51 C49 C50 42.1(4)
C53 C49 C54 38.3(6)
C51 C49 C54 140.7(4)
C50 C49 C54 115.6(4)
C53 C49 C42 112.7(4)
C51 C49 C42 109.5(3)
C50 C49 C42 111.0(3)
C54 C49 C42 109.3(3)
C53 C49 C52 67.2(7)
C51 C49 C52 67.5(5)
C50 C49 C52 106.2(3)
C54 C49 C52 104.1(3)
C42 C49 C52 110.5(3)
C53 C49 C55 101.0(7)
C51 C49 C55 97.1(5)
C50 C49 C55 55.8(4)
C54 C49 C55 65.4(4)
C42 C49 C55 107.1(3)
C52 C49 C55 142.3(3)
C49 C50 H51 109.5
C49 C50 H52 109.5
C49 C50 H53 109.5
C49 C51 H54 109.5
C49 C51 H55 109.5
H54 C51 H55 109.5
C49 C51 H56 109.5
H54 C51 H56 109.5
H55 C51 H56 109.5
C49 C52 H57 109.5
C49 C52 H58 109.5
C49 C52 H59 109.5
C49 C53 H60 109.5
C49 C53 H61 109.5
H60 C53 H61 109.5
C49 C53 H62 109.5
H60 C53 H62 109.5
H61 C53 H62 109.5
C49 C54 H63 109.5
C49 C54 H64 109.5
C49 C54 H65 109.5
C49 C55 H66 109.5
C49 C55 H67 109.5
H66 C55 H67 109.5
C49 C55 H68 109.5
H66 C55 H68 109.5
H67 C55 H68 109.5
C59 C56 C57 105.7(2)
C59 C56 C58 111.4(2)
C57 C56 C58 103.8(2)
C59 C56 C44 110.9(2)
C57 C56 C44 111.9(2)
C58 C56 C44 112.7(2)
C56 C57 H69 109.5
C56 C57 H70 109.5
H69 C57 H70 109.5
C56 C57 H71 109.5
H69 C57 H71 109.5
H70 C57 H71 109.5
C56 C58 H72 109.5
C56 C58 H73 109.5
H72 C58 H73 109.5
C56 C58 H74 109.5
H72 C58 H74 109.5
H73 C58 H74 109.5
C56 C59 H75 109.5
C56 C59 H76 109.5
H75 C59 H76 109.5
C56 C59 H77 109.5
H75 C59 H77 109.5
H76 C59 H77 109.5
C61 C60 H78 109.5
C61 C60 H79 109.5
H78 C60 H79 109.5
C61 C60 H80 109.5
H78 C60 H80 109.5
H79 C60 H80 109.5
C62 C61 C60 114.9(7)
C62 C61 H81 108.5
C60 C61 H81 108.5
C62 C61 H82 108.5
C60 C61 H82 108.5
H81 C61 H82 107.5
C63 C62 C61 155.3(9)
C63 C62 H83 97.6
C61 C62 H83 97.6
C63 C62 H84 97.6
C61 C62 H84 97.6
H83 C62 H84 103.6
C62 C63 C64 155.2(15)
C62 C63 H85 97.6
C64 C63 H85 97.6
C62 C63 H86 97.6
C64 C63 H86 97.6
H85 C63 H86 103.6
C63 C64 H87 109.5
C63 C64 H88 109.5
H87 C64 H88 109.5
C63 C64 H89 109.5
H87 C64 H89 109.5
H88 C64 H89 109.5

loop_
_geom_bond_atom_site_label_1
_geom_bond_atom_site_label_2
_geom_bond_distance
Rh1 C1 1.881(3)
Rh1 C2 1.905(3)
Rh1 P1 2.2592(8)
Rh1 P2 2.4180(9)
Rh1 Rh2 2.7452(6)
Rh2 C3 1.877(3)
Rh2 C4 1.912(3)
Rh2 C5 2.203(2)
Rh2 P1 2.3909(8)
Rh2 C8 2.576(2)
Rh2 P2 2.8564(8)
P1 C5 1.743(2)
P1 C21 1.832(2)
P2 C8 1.696(2)
P2 C39 1.853(2)
C1 O1 1.139(3)
C2 O2 1.138(3)
C3 O3 1.140(3)
C4 O4 1.130(3)
C5 C8 1.482(3)
C5 C6 1.508(3)
C6 C7 1.383(3)
C6 C9 1.461(3)
C7 C15 1.455(3)
C7 C8 1.502(3)
C9 C10 1.396(3)
C9 C14 1.399(3)
C10 C11 1.380(3)
C10 H1 0.9500
C11 C12 1.390(4)
C11 H2 0.9500
C12 C13 1.388(4)
C12 H3 0.9500
C13 C14 1.387(3)
C13 H4 0.9500
C14 H5 0.9500
C15 C20 1.397(3)
C15 C16 1.399(3)
C16 C17 1.388(3)
C16 H6 0.9500
C17 C18 1.375(4)
C17 H7 0.9500
C18 C19 1.384(4)
C18 H8 0.9500
C19 C20 1.382(3)
C19 H9 0.9500
C20 H10 0.9500
C21 C22 1.429(3)
C21 C26 1.431(3)
C22 C23 1.393(3)
C22 C27 1.554(3)
C23 C24 1.391(3)
C23 H11 0.9500
C24 C25 1.389(3)
C24 C31 1.528(3)
C25 C26 1.392(3)
C25 H12 0.9500
C26 C35 1.558(3)
C27 C28 1.540(3)
C27 C29 1.540(3)
C27 C30 1.543(3)
C28 H13 0.9800
C28 H14 0.9800
C28 H15 0.9800
C29 H16 0.9800
C29 H17 0.9800
C29 H18 0.9800
C30 H19 0.9800
C30 H20 0.9800
C30 H21 0.9800
C31 C34 1.532(4)
C31 C32 1.533(4)
C31 C33 1.534(4)
C32 H22 0.9800
C32 H23 0.9800
C32 H24 0.9800
C33 H25 0.9800
C33 H26 0.9800
C33 H27 0.9800
C34 H28 0.9800
C34 H29 0.9800
C34 H30 0.9800
C35 C38 1.535(3)
C35 C37 1.537(3)
C35 C36 1.550(3)
C36 H31 0.9800
C36 H32 0.9800
C36 H33 0.9800
C37 H34 0.9800
C37 H35 0.9800
C37 H36 0.9800
C38 H37 0.9800
C38 H38 0.9800
C38 H39 0.9800
C39 C40 1.429(3)
C39 C44 1.434(3)
C40 C41 1.393(3)
C40 C45 1.556(4)
C41 C42 1.373(4)
C41 H40 0.9500
C42 C43 1.387(4)
C42 C49 1.536(3)
C43 C44 1.397(3)
C43 H41 0.9500
C44 C56 1.556(4)
C45 C46 1.534(4)
C45 C47 1.534(4)
C45 C48 1.547(4)
C46 H42 0.9800
C46 H43 0.9800
C46 H44 0.9800
C47 H45 0.9800
C47 H46 0.9800
C47 H47 0.9800
C48 H48 0.9800
C48 H49 0.9800
C48 H50 0.9800
C49 C53 1.369(10)
C49 C51 1.431(8)
C49 C50 1.457(5)
C49 C54 1.491(5)
C49 C52 1.648(5)
C49 C55 1.828(9)
C50 H51 0.9800
C50 H52 0.9800
C50 H53 0.9800
C51 H54 0.9800
C51 H55 0.9800
C51 H56 0.9800
C52 H57 0.9800
C52 H58 0.9800
C52 H59 0.9800
C53 H60 0.9800
C53 H61 0.9800
C53 H62 0.9800
C54 H63 0.9800
C54 H64 0.9800
C54 H65 0.9800
C55 H66 0.9800
C55 H67 0.9800
C55 H68 0.9800
C56 C59 1.539(3)
C56 C57 1.545(3)
C56 C58 1.545(4)
C57 H69 0.9800
C57 H70 0.9800
C57 H71 0.9800
C58 H72 0.9800
C58 H73 0.9800
C58 H74 0.9800
C59 H75 0.9800
C59 H76 0.9800
C59 H77 0.9800
C60 C61 1.388(6)
C60 H78 0.9800
C60 H79 0.9800
C60 H80 0.9800
C61 C62 1.378(8)
C61 H81 0.9900
C61 H82 0.9900
C62 C63 1.158(9)
C62 H83 0.9900
C62 H84 0.9900
C63 C64 1.278(10)
C63 H85 0.9900
C63 H86 0.9900
C64 H87 0.9800
C64 H88 0.9800
C64 H89 0.9800

loop_
_geom_torsion_atom_site_label_1
_geom_torsion_atom_site_label_2
_geom_torsion_atom_site_label_3
_geom_torsion_atom_site_label_4
_geom_torsion
C1 Rh1 Rh2 C3 101.3(2)
C2 Rh1 Rh2 C3 -27.51(12)
P1 Rh1 Rh2 C3 127.93(8)
P2 Rh1 Rh2 C3 -130.96(8)
C1 Rh1 Rh2 C4 -136.5(5)
C2 Rh1 Rh2 C4 94.7(5)
P1 Rh1 Rh2 C4 -109.9(5)
P2 Rh1 Rh2 C4 -8.8(5)
C1 Rh1 Rh2 C5 -64.28(19)
C2 Rh1 Rh2 C5 166.89(11)
P1 Rh1 Rh2 C5 -37.68(6)
P2 Rh1 Rh2 C5 63.44(6)
C1 Rh1 Rh2 P1 -26.61(19)
C2 Rh1 Rh2 P1 -155.43(9)
P2 Rh1 Rh2 P1 101.12(2)
C1 Rh1 Rh2 C8 -99.87(19)
C2 Rh1 Rh2 C8 131.30(10)
P1 Rh1 Rh2 C8 -73.26(5)
P2 Rh1 Rh2 C8 27.85(5)
C1 Rh1 Rh2 P2 -127.72(19)
C2 Rh1 Rh2 P2 103.45(9)
P1 Rh1 Rh2 P2 -101.12(2)
C1 Rh1 P1 C5 -138.20(11)
C2 Rh1 P1 C5 102.15(18)
P2 Rh1 P1 C5 -12.15(8)
Rh2 Rh1 P1 C5 52.61(7)
C1 Rh1 P1 C21 24.76(14)
C2 Rh1 P1 C21 -94.9(2)
P2 Rh1 P1 C21 150.82(12)
Rh2 Rh1 P1 C21 -144.43(12)
C1 Rh1 P1 Rh2 169.19(8)
C2 Rh1 P1 Rh2 49.54(16)
P2 Rh1 P1 Rh2 -64.751(17)
C3 Rh2 P1 C5 177.00(12)
C4 Rh2 P1 C5 47.66(12)
C8 Rh2 P1 C5 -30.40(9)
Rh1 Rh2 P1 C5 -120.46(8)
P2 Rh2 P1 C5 -67.93(8)
C3 Rh2 P1 C21 88.31(13)
C4 Rh2 P1 C21 -41.03(14)
C5 Rh2 P1 C21 -88.69(12)
C8 Rh2 P1 C21 -119.08(11)
Rh1 Rh2 P1 C21 150.85(10)
P2 Rh2 P1 C21 -156.62(10)
C3 Rh2 P1 Rh1 -62.54(9)
C4 Rh2 P1 Rh1 168.11(9)
C5 Rh2 P1 Rh1 120.46(8)
C8 Rh2 P1 Rh1 90.06(5)
P2 Rh2 P1 Rh1 52.522(19)
C1 Rh1 P2 C8 110.16(11)
C2 Rh1 P2 C8 -140.78(11)
P1 Rh1 P2 C8 8.53(8)
Rh2 Rh1 P2 C8 -46.18(7)
C1 Rh1 P2 C39 -68.50(15)
C2 Rh1 P2 C39 40.56(15)
P1 Rh1 P2 C39 -170.13(12)
Rh2 Rh1 P2 C39 135.16(12)
C1 Rh1 P2 Rh2 156.34(9)
C2 Rh1 P2 Rh2 -94.59(9)
P1 Rh1 P2 Rh2 54.71(2)
C3 Rh2 P2 C8 -171.18(12)
C4 Rh2 P2 C8 -52.62(12)
C5 Rh2 P2 C8 29.52(10)
P1 Rh2 P2 C8 75.95(8)
Rh1 Rh2 P2 C8 129.03(8)
C3 Rh2 P2 C39 -76.94(14)
C4 Rh2 P2 C39 41.61(14)
C5 Rh2 P2 C39 123.76(13)
P1 Rh2 P2 C39 170.19(11)
C8 Rh2 P2 C39 94.24(13)
Rh1 Rh2 P2 C39 -136.73(11)
C3 Rh2 P2 Rh1 59.79(10)
C4 Rh2 P2 Rh1 178.34(9)
C5 Rh2 P2 Rh1 -99.51(6)
P1 Rh2 P2 Rh1 -53.08(2)
C8 Rh2 P2 Rh1 -129.03(8)
C2 Rh1 C1 O1 149(5)
P1 Rh1 C1 O1 -3(5)
P2 Rh1 C1 O1 -96(5)
Rh2 Rh1 C1 O1 20(5)
C1 Rh1 C2 O2 -67(9)
P1 Rh1 C2 O2 54(9)
P2 Rh1 C2 O2 163(9)
Rh2 Rh1 C2 O2 94(9)
C4 Rh2 C3 O3 74(2)
C5 Rh2 C3 O3 -63(2)
P1 Rh2 C3 O3 -70(2)
C8 Rh2 C3 O3 -168(2)
Rh1 Rh2 C3 O3 -114(2)
P2 Rh2 C3 O3 -156(2)
C3 Rh2 C4 O4 101(13)
C5 Rh2 C4 O4 -92(13)
P1 Rh2 C4 O4 -123(13)
C8 Rh2 C4 O4 -57(13)
Rh1 Rh2 C4 O4 -21(14)
P2 Rh2 C4 O4 -29(13)
C21 P1 C5 C8 -153.42(16)
Rh1 P1 C5 C8 16.01(19)
Rh2 P1 C5 C8 74.94(16)
C21 P1 C5 C6 4.3(3)
Rh1 P1 C5 C6 173.7(3)
Rh2 P1 C5 C6 -127.3(3)
C21 P1 C5 Rh2 131.63(8)
Rh1 P1 C5 Rh2 -58.93(5)
C3 Rh2 C5 C8 -133.0(3)
C4 Rh2 C5 C8 89.55(14)
P1 Rh2 C5 C8 -124.60(15)
Rh1 Rh2 C5 C8 -81.34(11)
P2 Rh2 C5 C8 -30.23(10)
C3 Rh2 C5 C6 141.9(3)
C4 Rh2 C5 C6 4.54(18)
P1 Rh2 C5 C6 150.4(2)
C8 Rh2 C5 C6 -85.01(19)
Rh1 Rh2 C5 C6 -166.34(17)
P2 Rh2 C5 C6 -115.24(17)
C3 Rh2 C5 P1 -8.4(3)
C4 Rh2 C5 P1 -145.85(9)
C8 Rh2 C5 P1 124.60(15)
Rh1 Rh2 C5 P1 43.26(5)
P2 Rh2 C5 P1 94.37(7)
C8 C5 C6 C7 -0.48(17)
P1 C5 C6 C7 -161.6(3)
Rh2 C5 C6 C7 83.76(18)
C8 C5 C6 C9 -176.3(2)
P1 C5 C6 C9 22.5(5)
Rh2 C5 C6 C9 -92.1(2)
C9 C6 C7 C15 1.6(5)
C5 C6 C7 C15 -173.4(3)
C9 C6 C7 C8 175.5(3)
C5 C6 C7 C8 0.47(17)
C6 C5 C8 C7 0.44(16)
P1 C5 C8 C7 169.03(16)
Rh2 C5 C8 C7 -122.84(12)
C6 C5 C8 P2 -178.07(15)
P1 C5 C8 P2 -9.5(2)
Rh2 C5 C8 P2 58.65(14)
C6 C5 C8 Rh2 123.28(14)
P1 C5 C8 Rh2 -68.12(13)
C6 C7 C8 C5 -0.48(17)
C15 C7 C8 C5 173.9(2)
C6 C7 C8 P2 176.5(3)
C15 C7 C8 P2 -9.2(5)
C6 C7 C8 Rh2 -53.82(17)
C15 C7 C8 Rh2 120.5(2)
C39 P2 C8 C5 177.24(15)
Rh1 P2 C8 C5 -1.85(17)
Rh2 P2 C8 C5 -47.54(14)
C39 P2 C8 C7 0.7(4)
Rh1 P2 C8 C7 -178.4(4)
Rh2 P2 C8 C7 135.9(4)
C39 P2 C8 Rh2 -135.23(9)
Rh1 P2 C8 Rh2 45.69(6)
C3 Rh2 C8 C5 147.8(2)
C4 Rh2 C8 C5 -94.13(14)
P1 Rh2 C8 C5 38.05(11)
Rh1 Rh2 C8 C5 91.55(12)
P2 Rh2 C8 C5 129.86(15)
C3 Rh2 C8 C7 -142.2(2)
C4 Rh2 C8 C7 -24.14(16)
C5 Rh2 C8 C7 69.99(17)
P1 Rh2 C8 C7 108.03(15)
Rh1 Rh2 C8 C7 161.54(15)
P2 Rh2 C8 C7 -160.16(19)
C3 Rh2 C8 P2 18.0(2)
C4 Rh2 C8 P2 136.01(10)
C5 Rh2 C8 P2 -129.86(15)
P1 Rh2 C8 P2 -91.81(7)
Rh1 Rh2 C8 P2 -38.31(6)
C7 C6 C9 C10 -145.9(3)
C5 C6 C9 C10 27.7(3)
C7 C6 C9 C14 34.5(4)
C5 C6 C9 C14 -151.9(2)
C14 C9 C10 C11 -1.2(4)
C6 C9 C10 C11 179.3(2)
C9 C10 C11 C12 1.0(4)
C10 C11 C12 C13 0.0(4)
C11 C12 C13 C14 -0.7(4)
C12 C13 C14 C9 0.5(4)
C10 C9 C14 C13 0.4(4)
C6 C9 C14 C13 179.9(2)
C6 C7 C15 C20 15.1(4)
C8 C7 C15 C20 -156.7(2)
C6 C7 C15 C16 -165.5(2)
C8 C7 C15 C16 22.7(4)
C20 C15 C16 C17 -1.9(3)
C7 C15 C16 C17 178.8(2)
C15 C16 C17 C18 0.2(4)
C16 C17 C18 C19 1.7(4)
C17 C18 C19 C20 -1.8(5)
C18 C19 C20 C15 0.1(4)
C16 C15 C20 C19 1.7(4)
C7 C15 C20 C19 -178.9(2)
C5 P1 C21 C22 -108.56(18)
Rh1 P1 C21 C22 88.66(19)
Rh2 P1 C21 C22 -40.0(2)
C5 P1 C21 C26 59.54(18)
Rh1 P1 C21 C26 -103.24(17)
Rh2 P1 C21 C26 128.13(14)
C26 C21 C22 C23 -10.8(3)
P1 C21 C22 C23 157.00(16)
C26 C21 C22 C27 169.1(2)
P1 C21 C22 C27 -23.1(3)
C21 C22 C23 C24 0.4(3)
C27 C22 C23 C24 -179.5(2)
C22 C23 C24 C25 7.0(3)
C22 C23 C24 C31 -179.6(2)
C23 C24 C25 C26 -4.3(3)
C31 C24 C25 C26 -177.7(2)
C24 C25 C26 C21 -5.6(3)
C24 C25 C26 C35 171.9(2)
C22 C21 C26 C25 13.2(3)
P1 C21 C26 C25 -155.10(17)
C22 C21 C26 C35 -163.8(2)
P1 C21 C26 C35 27.9(3)
C23 C22 C27 C28 -91.4(2)
C21 C22 C27 C28 88.7(2)
C23 C22 C27 C29 143.6(2)
C21 C22 C27 C29 -36.3(3)
C23 C22 C27 C30 26.7(3)
C21 C22 C27 C30 -153.2(2)
C25 C24 C31 C34 -25.3(4)
C23 C24 C31 C34 161.6(3)
C25 C24 C31 C32 -146.5(2)
C23 C24 C31 C32 40.4(3)
C25 C24 C31 C33 94.5(3)
C23 C24 C31 C33 -78.6(3)
C25 C26 C35 C38 -158.2(2)
C21 C26 C35 C38 18.9(3)
C25 C26 C35 C37 77.3(2)
C21 C26 C35 C37 -105.5(2)
C25 C26 C35 C36 -41.5(2)
C21 C26 C35 C36 135.7(2)
C8 P2 C39 C40 91.4(2)
Rh1 P2 C39 C40 -90.0(2)
Rh2 P2 C39 C40 16.9(2)
C8 P2 C39 C44 -92.08(18)
Rh1 P2 C39 C44 86.53(19)
Rh2 P2 C39 C44 -166.62(12)
C44 C39 C40 C41 -0.1(3)
P2 C39 C40 C41 176.29(17)
C44 C39 C40 C45 178.5(2)
P2 C39 C40 C45 -5.1(3)
C39 C40 C41 C42 1.2(4)
C45 C40 C41 C42 -177.5(2)
C40 C41 C42 C43 -0.4(4)
C40 C41 C42 C49 -179.5(2)
C41 C42 C43 C44 -1.6(4)
C49 C42 C43 C44 177.5(2)
C42 C43 C44 C39 2.6(3)
C42 C43 C44 C56 -176.3(2)
C40 C39 C44 C43 -1.6(3)
P2 C39 C44 C43 -178.28(17)
C40 C39 C44 C56 177.1(2)
P2 C39 C44 C56 0.5(3)
C41 C40 C45 C46 112.9(2)
C39 C40 C45 C46 -65.8(3)
C41 C40 C45 C47 -121.5(2)
C39 C40 C45 C47 59.9(3)
C41 C40 C45 C48 -3.5(3)
C39 C40 C45 C48 177.8(2)
C41 C42 C49 C53 -71.2(8)
C43 C42 C49 C53 109.7(8)
C41 C42 C49 C51 74.3(5)
C43 C42 C49 C51 -104.8(5)
C41 C42 C49 C50 119.3(4)
C43 C42 C49 C50 -59.8(4)
C41 C42 C49 C54 -112.1(4)
C43 C42 C49 C54 68.8(4)
C41 C42 C49 C52 1.8(4)
C43 C42 C49 C52 -177.3(3)
C41 C42 C49 C55 178.6(4)
C43 C42 C49 C55 -0.5(4)
C43 C44 C56 C59 114.8(2)
C39 C44 C56 C59 -64.0(3)
C43 C44 C56 C57 -2.9(3)
C39 C44 C56 C57 178.3(2)
C43 C44 C56 C58 -119.5(2)
C39 C44 C56 C58 61.7(3)
C60 C61 C62 C63 105(4)
C61 C62 C63 C64 169(2)
